data_1533610
loop_
_publ_author_name
'Ting, V.'
'Withers, R.L.'
'Liu, Y.'
'Krausz, E.'

_publ_section_title
;
 An electron diffraction and bond valence sum study of the space group
 symmetries and structures of the photocatalytic 1:1 ordered A2 In Nb O6
 double perovskites (A = Ca(2+), Sr(2+), Ba(2+))
;
_journal_name_full 'Journal of Solid State Chemistry'
_journal_page_first 979
_journal_page_last 986
_journal_volume 177
_journal_year 2004
_chemical_formula_sum 'Ca2 In Nb O6'
_chemical_name_systematic 'Ca2 (In Nb O6)'
_space_group_IT_number 14
_symmetry_space_group_name_Hall '-P 2yn'
_symmetry_space_group_name_H-M 'P 1 21/n 1'
_cell_angle_alpha 90
_cell_angle_beta 90
_cell_angle_gamma 90
_cell_formula_units_Z 2
_cell_length_a 5.5284
_cell_length_b 5.7109
_cell_length_c 7.929
_cell_volume 250.335
_citation_journal_id_ASTM JSSCBI
_cod_data_source_file Ting_JSSCBI_2004_1883.cif
_cod_data_source_block Ca2In1Nb1O6
_cod_original_cell_volume 250.3355
_cod_original_sg_symbol_Hall '-P 2ybc (x-z,y,z)'
_cod_original_formula_sum 'Ca2 In1 Nb1 O6'
_cod_database_code 1533610

loop_
_symmetry_equiv_pos_as_xyz
x,y,z
-x+1/2,y+1/2,-z+1/2
-x,-y,-z
x-1/2,-y-1/2,z-1/2

loop_
_atom_site_label
_atom_site_type_symbol
_atom_site_fract_x
_atom_site_fract_y
_atom_site_fract_z
_atom_site_occupancy
_atom_site_U_iso_or_equiv
In1 In+3 0 0 0 1 0.0
O1 O-2 0.3133 0.7907 0.948 1 0.0
Nb1 Nb+5 0 0 0.5 1 0.0
O3 O-2 0.104 0 0.2613 1 0.0
O2 O-2 0.2093 0.3133 0.948 1 0.0
Ca1 Ca+2 0.5 0 0.25 1 0.0
